data_4063758
loop_
_publ_author_name
'Graham, Todd W.'
'Udachin, Konstantin A.'
'Zgierski, Marek Z.'
'Carty, Arthur J.'

_publ_section_title
;
 Synthesis and Structural Characterization of the First Thermally Stable,
 Neutral, and Electrophilic Phosphinidene Complexes of Vanadium
;
_journal_issue 6
_journal_name_full Organometallics
_journal_page_first 1382
_journal_paper_doi 10.1021/om100915v
_journal_volume 30
_journal_year 2011
_chemical_formula_moiety 'C25 H39 N3 O3 P V'
_chemical_formula_sum 'C25 H39 N3 O3 P V'
_chemical_formula_weight 511.50
_chemical_name_systematic
; 
 ? 
;
_space_group_IT_number 14
_symmetry_cell_setting monoclinic
_symmetry_space_group_name_Hall '-P 2yn'
_symmetry_space_group_name_H-M 'P 1 21/n 1'
_atom_sites_solution_hydrogens geom
_atom_sites_solution_primary direct
_atom_sites_solution_secondary difmap
_audit_creation_method SHELXL-97
_cell_angle_alpha 90.00
_cell_angle_beta 116.968(3)
_cell_angle_gamma 90.00
_cell_formula_units_Z 4
_cell_length_a 18.3014(11)
_cell_length_b 8.5447(6)
_cell_length_c 18.7453(11)
_cell_measurement_temperature 373(2)
_cell_volume 2612.6(3)
_computing_cell_refinement 'SAINT (Bruker, 2006)'
_computing_data_collection 'APEX2 (Bruker, 2006)'
_computing_data_reduction 'SAINT (Bruker, 2006)'
_computing_molecular_graphics 'ATOMS V.5.0'
_computing_publication_material 'SHELXL-97 (Sheldrick, 1997)'
_computing_structure_refinement 'SHELXL-97 (Sheldrick, 1997)'
_computing_structure_solution 'SHELXS-97 (Sheldrick, 1990)'
_diffrn_ambient_temperature 373(2)
_diffrn_measured_fraction_theta_full 0.994
_diffrn_measured_fraction_theta_max 0.994
_diffrn_radiation_monochromator graphite
_diffrn_radiation_source 'fine-focus sealed tube'
_diffrn_radiation_type MoK\a
_diffrn_radiation_wavelength 0.71070
_diffrn_reflns_av_R_equivalents 0.1010
_diffrn_reflns_av_sigmaI/netI 0.0515
_diffrn_reflns_limit_h_max 21
_diffrn_reflns_limit_h_min -21
_diffrn_reflns_limit_k_max 10
_diffrn_reflns_limit_k_min -10
_diffrn_reflns_limit_l_max 22
_diffrn_reflns_limit_l_min -22
_diffrn_reflns_number 48683
_diffrn_reflns_theta_full 25.00
_diffrn_reflns_theta_max 25.00
_diffrn_reflns_theta_min 4.00
_exptl_absorpt_coefficient_mu 0.471
_exptl_absorpt_correction_T_max 0.9544
_exptl_absorpt_correction_T_min 0.8524
_exptl_absorpt_correction_type multi-scan
_exptl_absorpt_process_details sadabs
_exptl_crystal_colour red
_exptl_crystal_density_diffrn 1.300
_exptl_crystal_density_method 'not measured'
_exptl_crystal_description block
_exptl_crystal_F_000 1088
_exptl_crystal_size_max 0.35
_exptl_crystal_size_mid 0.15
_exptl_crystal_size_min 0.10
_refine_diff_density_max 0.918
_refine_diff_density_min -0.573
_refine_diff_density_rms 0.079
_refine_ls_extinction_method none
_refine_ls_goodness_of_fit_ref 0.904
_refine_ls_hydrogen_treatment mixed
_refine_ls_matrix_type full
_refine_ls_number_parameters 306
_refine_ls_number_reflns 4570
_refine_ls_number_restraints 0
_refine_ls_restrained_S_all 0.904
_refine_ls_R_factor_all 0.0703
_refine_ls_R_factor_gt 0.0490
_refine_ls_shift/su_max 0.001
_refine_ls_shift/su_mean 0.000
_refine_ls_structure_factor_coef Fsqd
_refine_ls_weighting_details 'calc w=1/[\s^2^(Fo^2^)+(0.1219P)^2^+0.0000P] where P=(Fo^2^+2Fc^2^)/3'
_refine_ls_weighting_scheme calc
_refine_ls_wR_factor_gt 0.1357
_refine_ls_wR_factor_ref 0.1523
_reflns_number_gt 3394
_reflns_number_total 4570
_reflns_threshold_expression >2sigma(I)
_cod_data_source_file om100915v_si_002.cif
_cod_data_source_block tg78_compound_8
_cod_original_sg_symbol_H-M P2(1)/n
_cod_database_code 4063758

loop_
_symmetry_equiv_pos_as_xyz
'x, y, z'
'-x+1/2, y+1/2, -z+1/2'
'-x, -y, -z'
'x-1/2, -y-1/2, z-1/2'

loop_
_atom_site_label
_atom_site_type_symbol
_atom_site_fract_x
_atom_site_fract_y
_atom_site_fract_z
_atom_site_U_iso_or_equiv
_atom_site_adp_type
_atom_site_occupancy
_atom_site_symmetry_multiplicity
_atom_site_calc_flag
_atom_site_refinement_flags
V1 V 0.72648(3) 0.06777(5) 0.02368(3) 0.01796(18) Uani 1 1 d .
P1 P 0.84355(4) 0.19875(8) 0.14605(4) 0.0170(2) Uani 1 1 d .
O1 O 0.87391(12) -0.0699(3) 0.00814(12) 0.0319(5) Uani 1 1 d .
O2 O 0.70028(12) 0.1413(3) -0.14619(12) 0.0340(5) Uani 1 1 d .
O3 O 0.68017(12) 0.4155(2) 0.00064(13) 0.0306(5) Uani 1 1 d .
N1 N 0.88900(12) 0.3428(3) 0.11599(12) 0.0186(5) Uani 1 1 d .
N2 N 0.96086(12) -0.0023(3) 0.27788(12) 0.0182(5) Uani 1 1 d .
N3 N 1.05357(13) -0.0607(3) 0.23954(13) 0.0173(5) Uani 1 1 d .
C1 C 0.82069(17) -0.0129(4) 0.01744(16) 0.0239(6) Uani 1 1 d .
C2 C 0.70837(16) 0.1113(3) -0.08183(17) 0.0235(6) Uani 1 1 d .
C3 C 0.70291(16) 0.2866(4) 0.01195(16) 0.0212(6) Uani 1 1 d .
C4 C 0.66343(16) 0.0049(4) 0.09973(16) 0.0220(6) Uani 1 1 d .
H4 H 0.6718 0.0637 0.1445 0.026 Uiso 1 1 calc R
C5 C 0.71041(17) -0.1236(3) 0.09841(17) 0.0255(7) Uani 1 1 d .
H5 H 0.7553 -0.1652 0.1423 0.031 Uiso 1 1 calc R
C6 C 0.67759(18) -0.1790(3) 0.01884(17) 0.0267(7) Uani 1 1 d .
H6 H 0.6970 -0.2633 0.0009 0.032 Uiso 1 1 calc R
C7 C 0.61036(17) -0.0835(4) -0.02824(18) 0.0270(7) Uani 1 1 d .
H7 H 0.5774 -0.0935 -0.0831 0.032 Uiso 1 1 calc R
C8 C 0.60156(16) 0.0293(4) 0.02160(17) 0.0249(7) Uani 1 1 d .
H8 H 0.5616 0.1068 0.0056 0.030 Uiso 1 1 calc R
C9 C 0.90244(16) 0.3378(3) 0.04405(16) 0.0221(6) Uani 1 1 d .
H9 H 0.8807 0.2377 0.0172 0.027 Uiso 1 1 calc R
C10 C 0.85526(17) 0.4679(4) -0.01522(17) 0.0328(8) Uani 1 1 d .
H10C H 0.8722 0.5678 0.0105 0.039 Uiso 1 1 calc R
H10B H 0.7975 0.4545 -0.0329 0.039 Uiso 1 1 calc R
H10A H 0.8665 0.4631 -0.0605 0.039 Uiso 1 1 calc R
C11 C 0.99308(17) 0.3451(4) 0.06243(18) 0.0281(7) Uani 1 1 d .
H11C H 1.0227 0.2627 0.0989 0.034 Uiso 1 1 calc R
H11B H 1.0156 0.4445 0.0862 0.034 Uiso 1 1 calc R
H11A H 0.9976 0.3329 0.0137 0.034 Uiso 1 1 calc R
C12 C 0.92547(16) 0.4789(4) 0.16825(17) 0.0245(7) Uani 1 1 d .
H12 H 0.9393 0.5547 0.1370 0.029 Uiso 1 1 calc R
C13 C 0.86388(19) 0.5596(4) 0.1904(2) 0.0351(8) Uani 1 1 d .
H13C H 0.8557 0.4967 0.2286 0.042 Uiso 1 1 calc R
H13B H 0.8126 0.5724 0.1433 0.042 Uiso 1 1 calc R
H13A H 0.8847 0.6603 0.2133 0.042 Uiso 1 1 calc R
C14 C 1.00516(18) 0.4416(4) 0.24264(17) 0.0312(8) Uani 1 1 d .
H14C H 1.0415 0.3866 0.2273 0.037 Uiso 1 1 calc R
H14B H 0.9935 0.3776 0.2783 0.037 Uiso 1 1 calc R
H14A H 1.0306 0.5372 0.2692 0.037 Uiso 1 1 calc R
C15 C 0.93166(16) 0.0589(3) 0.19927(16) 0.0174(6) Uani 1 1 d .
C16 C 0.99117(16) 0.0174(3) 0.17806(17) 0.0196(6) Uani 1 1 d .
H16 H 0.9981(15) 0.033(3) 0.1346(15) 0.008(6) Uiso 1 1 d .
C17 C 1.03339(16) -0.0713(3) 0.29925(17) 0.0196(6) Uani 1 1 d .
H71 H 1.0690(16) -0.115(3) 0.3507(17) 0.019(7) Uiso 1 1 d .
C18 C 0.92552(16) 0.0154(3) 0.33631(15) 0.0194(6) Uani 1 1 d .
C19 C 0.83366(16) -0.0176(4) 0.29464(17) 0.0277(7) Uani 1 1 d .
H19C H 0.8241 -0.1205 0.2716 0.033 Uiso 1 1 calc R
H19B H 0.8066 0.0583 0.2532 0.033 Uiso 1 1 calc R
H19A H 0.8124 -0.0114 0.3329 0.033 Uiso 1 1 calc R
C20 C 0.94364(17) 0.1807(3) 0.36971(16) 0.0256(7) Uani 1 1 d .
H20C H 0.9157 0.2544 0.3273 0.031 Uiso 1 1 calc R
H20B H 1.0016 0.1995 0.3932 0.031 Uiso 1 1 calc R
H20A H 0.9251 0.1928 0.4098 0.031 Uiso 1 1 calc R
C21 C 0.96612(17) -0.1041(4) 0.40407(16) 0.0246(7) Uani 1 1 d .
H21C H 1.0240 -0.0843 0.4318 0.030 Uiso 1 1 calc R
H21B H 0.9568 -0.2078 0.3820 0.030 Uiso 1 1 calc R
H21A H 0.9430 -0.0948 0.4408 0.030 Uiso 1 1 calc R
C22 C 1.13202(16) -0.1144(3) 0.24018(16) 0.0211(6) Uani 1 1 d .
C23 C 1.17598(17) 0.0301(4) 0.23151(19) 0.0304(7) Uani 1 1 d .
H23C H 1.1859 0.1014 0.2745 0.036 Uiso 1 1 calc R
H23B H 1.1425 0.0802 0.1813 0.036 Uiso 1 1 calc R
H23A H 1.2273 -0.0002 0.2332 0.036 Uiso 1 1 calc R
C24 C 1.18469(16) -0.1961(4) 0.31855(17) 0.0270(7) Uani 1 1 d .
H24C H 1.1550 -0.2828 0.3252 0.032 Uiso 1 1 calc R
H24B H 1.1985 -0.1238 0.3620 0.032 Uiso 1 1 calc R
H24A H 1.2340 -0.2334 0.3182 0.032 Uiso 1 1 calc R
C25 C 1.10977(17) -0.2242(4) 0.16954(17) 0.0278(7) Uani 1 1 d .
H25C H 1.0775 -0.1688 0.1206 0.033 Uiso 1 1 calc R
H25B H 1.0788 -0.3109 0.1741 0.033 Uiso 1 1 calc R
H25A H 1.1590 -0.2623 0.1692 0.033 Uiso 1 1 calc R

loop_
_atom_site_aniso_label
_atom_site_aniso_U_11
_atom_site_aniso_U_22
_atom_site_aniso_U_33
_atom_site_aniso_U_23
_atom_site_aniso_U_13
_atom_site_aniso_U_12
V1 0.0151(3) 0.0184(3) 0.0204(3) 0.00025(18) 0.0080(2) -0.00138(18)
P1 0.0144(4) 0.0192(4) 0.0182(4) 0.0010(3) 0.0083(3) 0.0006(3)
O1 0.0237(11) 0.0365(14) 0.0357(12) -0.0102(10) 0.0137(10) 0.0027(9)
O2 0.0332(12) 0.0452(15) 0.0241(12) 0.0031(10) 0.0135(10) -0.0045(10)
O3 0.0236(11) 0.0217(13) 0.0460(14) 0.0040(9) 0.0154(10) 0.0020(9)
N1 0.0165(11) 0.0220(13) 0.0173(12) 0.0000(10) 0.0075(9) -0.0023(10)
N2 0.0162(11) 0.0228(13) 0.0166(11) 0.0008(10) 0.0082(9) 0.0018(9)
N3 0.0120(11) 0.0203(13) 0.0215(12) -0.0020(9) 0.0094(10) 0.0004(9)
C1 0.0194(15) 0.0245(16) 0.0223(15) -0.0015(12) 0.0047(12) -0.0013(12)
C2 0.0189(15) 0.0256(17) 0.0259(16) -0.0007(13) 0.0101(13) -0.0026(12)
C3 0.0166(13) 0.0247(17) 0.0244(15) 0.0003(12) 0.0112(12) -0.0036(12)
C4 0.0189(14) 0.0238(16) 0.0271(15) -0.0010(12) 0.0137(12) -0.0062(12)
C5 0.0237(15) 0.0252(17) 0.0255(15) 0.0032(13) 0.0095(13) -0.0053(12)
C6 0.0351(17) 0.0164(15) 0.0335(16) -0.0050(13) 0.0199(14) -0.0086(13)
C7 0.0209(15) 0.0340(19) 0.0210(15) -0.0004(13) 0.0051(13) -0.0145(13)
C8 0.0136(14) 0.0286(17) 0.0315(16) 0.0045(13) 0.0093(12) -0.0058(12)
C9 0.0238(14) 0.0252(16) 0.0221(14) -0.0030(12) 0.0145(12) -0.0064(12)
C10 0.0225(16) 0.048(2) 0.0275(17) 0.0124(15) 0.0110(13) -0.0037(14)
C11 0.0318(16) 0.0259(17) 0.0351(17) 0.0053(14) 0.0225(14) 0.0025(13)
C12 0.0220(15) 0.0241(16) 0.0271(15) 0.0000(13) 0.0108(13) -0.0043(12)
C13 0.0346(18) 0.0264(19) 0.045(2) -0.0104(15) 0.0187(16) -0.0030(14)
C14 0.0271(16) 0.044(2) 0.0194(15) -0.0026(13) 0.0080(13) -0.0114(14)
C15 0.0172(13) 0.0200(15) 0.0188(14) -0.0013(11) 0.0116(11) -0.0027(11)
C16 0.0203(14) 0.0199(15) 0.0203(14) 0.0015(12) 0.0106(12) -0.0006(12)
C17 0.0145(14) 0.0212(16) 0.0212(15) -0.0027(12) 0.0065(12) 0.0001(11)
C18 0.0175(14) 0.0256(16) 0.0178(13) 0.0010(12) 0.0105(11) 0.0024(12)
C19 0.0197(15) 0.0420(19) 0.0263(16) 0.0034(14) 0.0147(13) -0.0013(13)
C20 0.0295(16) 0.0285(17) 0.0225(15) 0.0038(13) 0.0149(13) 0.0052(13)
C21 0.0249(15) 0.0308(17) 0.0209(15) 0.0041(13) 0.0129(13) 0.0049(13)
C22 0.0170(14) 0.0238(16) 0.0271(15) -0.0009(12) 0.0141(12) 0.0038(12)
C23 0.0196(15) 0.0340(19) 0.0427(18) -0.0004(15) 0.0186(14) -0.0010(13)
C24 0.0168(14) 0.0348(19) 0.0273(16) 0.0024(13) 0.0081(12) 0.0083(12)
C25 0.0219(14) 0.0350(18) 0.0303(16) -0.0094(14) 0.0152(13) -0.0017(13)

loop_
_atom_type_symbol
_atom_type_description
_atom_type_scat_dispersion_real
_atom_type_scat_dispersion_imag
_atom_type_scat_source
C C 0.0033 0.0016 'International Tables Vol C Tables 4.2.6.8 and 6.1.1.4'
H H 0.0000 0.0000 'International Tables Vol C Tables 4.2.6.8 and 6.1.1.4'
N N 0.0061 0.0033 'International Tables Vol C Tables 4.2.6.8 and 6.1.1.4'
O O 0.0106 0.0060 'International Tables Vol C Tables 4.2.6.8 and 6.1.1.4'
P P 0.1023 0.0942 'International Tables Vol C Tables 4.2.6.8 and 6.1.1.4'
V V 0.3005 0.5294 'International Tables Vol C Tables 4.2.6.8 and 6.1.1.4'

loop_
_geom_angle_atom_site_label_1
_geom_angle_atom_site_label_2
_geom_angle_atom_site_label_3
_geom_angle
C2 V1 C1 75.01(12)
C2 V1 C3 76.31(12)
C1 V1 C3 120.64(12)
C2 V1 C5 141.46(12)
C1 V1 C5 98.74(12)
C3 V1 C5 134.01(11)
C2 V1 C4 143.83(11)
C1 V1 C4 133.16(12)
C3 V1 C4 98.72(11)
C5 V1 C4 36.09(11)
C2 V1 C6 105.16(12)
C1 V1 C6 90.73(12)
C3 V1 C6 146.98(11)
C5 V1 C6 36.32(10)
C4 V1 C6 60.19(11)
C2 V1 C8 108.09(11)
C1 V1 C8 150.29(12)
C3 V1 C8 88.12(11)
C5 V1 C8 59.80(10)
C4 V1 C8 35.80(10)
C6 V1 C8 59.70(11)
C2 V1 C7 88.73(11)
C1 V1 C7 117.35(12)
C3 V1 C7 112.69(11)
C5 V1 C7 59.90(10)
C4 V1 C7 59.70(10)
C6 V1 C7 35.80(11)
C8 V1 C7 35.59(11)
C2 V1 P1 121.79(9)
C1 V1 P1 78.58(8)
C3 V1 P1 74.37(8)
C5 V1 P1 92.98(7)
C4 V1 P1 89.88(7)
C6 V1 P1 126.20(8)
C8 V1 P1 119.82(8)
C7 V1 P1 149.15(8)
N1 P1 C15 101.67(11)
N1 P1 V1 110.47(8)
C15 P1 V1 111.18(8)
C12 N1 C9 114.7(2)
C12 N1 P1 119.28(17)
C9 N1 P1 125.80(18)
C17 N2 C15 109.2(2)
C17 N2 C18 121.3(2)
C15 N2 C18 129.2(2)
C17 N3 C16 107.3(2)
C17 N3 C22 126.9(2)
C16 N3 C22 125.7(2)
O1 C1 V1 174.2(2)
O2 C2 V1 177.2(2)
O3 C3 V1 173.0(2)
C5 C4 C8 108.0(3)
C5 C4 V1 71.56(16)
C8 C4 V1 73.05(16)
C4 C5 C6 108.1(3)
C4 C5 V1 72.36(17)
C6 C5 V1 72.56(16)
C7 C6 C5 107.5(3)
C7 C6 V1 72.75(17)
C5 C6 V1 71.12(16)
C8 C7 C6 108.3(3)
C8 C7 V1 72.17(16)
C6 C7 V1 71.45(16)
C7 C8 C4 108.2(3)
C7 C8 V1 72.24(16)
C4 C8 V1 71.15(15)
N1 C9 C10 111.6(2)
N1 C9 C11 113.9(2)
C10 C9 C11 109.2(2)
N1 C12 C14 113.6(2)
N1 C12 C13 111.7(2)
C14 C12 C13 111.2(2)
C16 C15 N2 103.4(2)
C16 C15 P1 127.9(2)
N2 C15 P1 127.63(19)
C15 C16 N3 110.6(2)
N3 C17 N2 109.5(2)
N2 C18 C20 107.8(2)
N2 C18 C19 110.2(2)
C20 C18 C19 111.5(2)
N2 C18 C21 109.2(2)
C20 C18 C21 110.1(2)
C19 C18 C21 108.0(2)
N3 C22 C24 109.5(2)
N3 C22 C25 107.7(2)
C24 C22 C25 111.2(3)
N3 C22 C23 107.5(2)
C24 C22 C23 110.0(2)
C25 C22 C23 110.7(2)

loop_
_geom_bond_atom_site_label_1
_geom_bond_atom_site_label_2
_geom_bond_distance
V1 C2 1.888(3)
V1 C1 1.909(3)
V1 C3 1.909(3)
V1 C5 2.258(3)
V1 C4 2.268(3)
V1 C6 2.277(3)
V1 C8 2.293(3)
V1 C7 2.293(3)
V1 P1 2.5782(8)
P1 N1 1.717(2)
P1 C15 1.888(3)
O1 C1 1.170(3)
O2 C2 1.175(3)
O3 C3 1.163(3)
N1 C12 1.472(4)
N1 C9 1.477(3)
N2 C17 1.337(3)
N2 C15 1.420(3)
N2 C18 1.511(3)
N3 C17 1.331(3)
N3 C16 1.372(3)
N3 C22 1.502(3)
C4 C5 1.402(4)
C4 C8 1.402(4)
C5 C6 1.413(4)
C6 C7 1.405(4)
C7 C8 1.401(4)
C9 C10 1.532(4)
C9 C11 1.535(4)
C12 C14 1.526(4)
C12 C13 1.531(4)
C15 C16 1.365(4)
C18 C20 1.520(4)
C18 C19 1.525(4)
C18 C21 1.533(4)
C22 C24 1.513(4)
C22 C25 1.520(4)
C22 C23 1.522(4)
